data_4037476
loop_
_publ_author_name
'Su, Hsin Y.'
'Taylor, Mark S.'

_publ_section_title
;
 P-Stereogenic \b-Aminophosphines: Preparation and Applications in
 Enantioselective Organocatalysis.
;
_journal_issue 6
_journal_name_full 'The Journal of organic chemistry'
_journal_page_first 3173
_journal_page_last 3182
_journal_paper_doi 10.1021/acs.joc.7b00199
_journal_volume 82
_journal_year 2017
_chemical_absolute_configuration rmad
_chemical_formula_moiety 'C26 H33 B N3 O4 P, C H4 O'
_chemical_formula_sum 'C27 H37 B N3 O5 P'
_chemical_formula_weight 525.37
_space_group_crystal_system monoclinic
_space_group_IT_number 4
_space_group_name_Hall 'P 2yb'
_space_group_name_H-M_alt 'P 1 21 1'
_atom_sites_solution_hydrogens mixed
_audit_creation_method SHELXL-2014/7
_cell_angle_alpha 90
_cell_angle_beta 108.119(2)
_cell_angle_gamma 90
_cell_formula_units_Z 2
_cell_length_a 13.8893(5)
_cell_length_b 6.8939(3)
_cell_length_c 15.5331(6)
_cell_measurement_reflns_used 9927
_cell_measurement_temperature 147(2)
_cell_measurement_theta_max 66.84
_cell_measurement_theta_min 2.99
_cell_volume 1413.56(10)
_computing_cell_refinement APEX2
_computing_data_collection 'APEX2 (Bruker, 2014)'
_computing_data_reduction 'SAINT (Bruker, 2014)'
_computing_molecular_graphics 'PLATON (Spek, 2009)'
_computing_publication_material 'SHELXTL (Sheldrick, 2008)'
_computing_structure_refinement 'SHELXL-2014/7 (Sheldrick, 2015)'
_computing_structure_solution 'SHELXT (Sheldrick, 2015)'
_diffrn_ambient_temperature 147(2)
_diffrn_measured_fraction_theta_full 0.986
_diffrn_measured_fraction_theta_max 0.986
_diffrn_measurement_device_type 'Bruker Kappa APEX-DUO CCD'
_diffrn_measurement_method '\f and \w scans'
_diffrn_radiation_type CuK\a
_diffrn_radiation_wavelength 1.54178
_diffrn_reflns_av_R_equivalents 0.0503
_diffrn_reflns_av_unetI/netI 0.0431
_diffrn_reflns_Laue_measured_fraction_full 0.986
_diffrn_reflns_Laue_measured_fraction_max 0.986
_diffrn_reflns_limit_h_max 16
_diffrn_reflns_limit_h_min -16
_diffrn_reflns_limit_k_max 7
_diffrn_reflns_limit_k_min -7
_diffrn_reflns_limit_l_max 18
_diffrn_reflns_limit_l_min -18
_diffrn_reflns_number 21317
_diffrn_reflns_point_group_measured_fraction_full 0.985
_diffrn_reflns_point_group_measured_fraction_max 0.985
_diffrn_reflns_theta_full 67.244
_diffrn_reflns_theta_max 67.244
_diffrn_reflns_theta_min 2.993
_diffrn_source 'Bruker ImuS with multi-layer optics'
_exptl_absorpt_coefficient_mu 1.190
_exptl_absorpt_correction_T_max 0.7529
_exptl_absorpt_correction_T_min 0.5678
_exptl_absorpt_correction_type multi-scan
_exptl_absorpt_process_details 'SADABS (Sheldrick, 1996)'
_exptl_crystal_colour yellow
_exptl_crystal_density_diffrn 1.234
_exptl_crystal_description needle
_exptl_crystal_F_000 560
_exptl_crystal_size_max 0.320
_exptl_crystal_size_mid 0.100
_exptl_crystal_size_min 0.100
_refine_diff_density_max 0.295
_refine_diff_density_min -0.288
_refine_diff_density_rms 0.040
_refine_ls_abs_structure_details
; 
 Refined as an inversion twin. 
;
_refine_ls_abs_structure_Flack 0.06(2)
_refine_ls_extinction_method none
_refine_ls_goodness_of_fit_ref 1.052
_refine_ls_hydrogen_treatment mixed
_refine_ls_matrix_type full
_refine_ls_number_parameters 364
_refine_ls_number_reflns 4862
_refine_ls_number_restraints 1
_refine_ls_restrained_S_all 1.052
_refine_ls_R_factor_all 0.0354
_refine_ls_R_factor_gt 0.0340
_refine_ls_shift/su_max 0.002
_refine_ls_shift/su_mean 0.000
_refine_ls_structure_factor_coef Fsqd
_refine_ls_weighting_details 'w=1/[\s^2^(Fo^2^)+(0.0507P)^2^+0.1743P] where P=(Fo^2^+2Fc^2^)/3'
_refine_ls_weighting_scheme calc
_refine_ls_wR_factor_gt 0.0880
_refine_ls_wR_factor_ref 0.0888
_reflns_Friedel_coverage 0.833
_reflns_Friedel_fraction_full 0.985
_reflns_Friedel_fraction_max 0.985
_reflns_number_gt 4662
_reflns_number_total 4862
_reflns_threshold_expression 'I > 2\s(I)'
_cod_data_source_file jo7b00199_si_003.cif
_cod_data_source_block d1631_a
_cod_original_sg_symbol_H-M 'P 21'
_cod_database_code 4037476
_shelx_shelxl_version_number 2014/7
_shelx_space_group_comment
; 
The symmetry employed for this shelxl refinement is uniquely defined 
by the following loop, which should always be used as a source of 
symmetry information in preference to the above space-group names. 
They are only intended as comments. 
;
_shelx_estimated_absorpt_t_min 0.702
_shelx_estimated_absorpt_t_max 0.890

loop_
_space_group_symop_operation_xyz
'x, y, z'
'-x, y+1/2, -z'

loop_
_atom_site_label
_atom_site_type_symbol
_atom_site_fract_x
_atom_site_fract_y
_atom_site_fract_z
_atom_site_U_iso_or_equiv
_atom_site_adp_type
_atom_site_occupancy
_atom_site_site_symmetry_order
_atom_site_calc_flag
_atom_site_refinement_flags_posn
_atom_site_refinement_flags_adp
P1 P 0.70395(4) 0.70101(9) 0.44470(4) 0.02548(16) Uani 1 1 d . .
O1 O 0.64405(14) 0.5762(3) 0.16587(12) 0.0324(4) Uani 1 1 d . .
O2 O 0.83740(13) 0.3660(3) 0.43180(13) 0.0358(4) Uani 1 1 d . .
O3 O 0.9104(2) 0.0462(6) -0.11095(17) 0.0815(10) Uani 1 1 d . .
O4 O 0.9723(2) 0.3315(6) -0.07283(18) 0.0787(9) Uani 1 1 d . .
N1 N 0.60453(14) 0.3696(4) 0.26444(14) 0.0260(4) Uani 1 1 d . .
N2 N 0.67981(17) 0.2508(4) 0.16476(15) 0.0316(5) Uani 1 1 d . .
N3 N 0.91745(19) 0.1968(7) -0.06777(16) 0.0585(9) Uani 1 1 d . .
C1 C 0.61026(17) 0.5085(4) 0.41011(16) 0.0253(5) Uani 1 1 d . .
H1A H 0.6444 0.3819 0.4274 0.030 Uiso 1 1 calc R U
H1B H 0.5601 0.5234 0.4431 0.030 Uiso 1 1 calc R U
C2 C 0.55406(16) 0.5085(4) 0.30708(16) 0.0241(5) Uani 1 1 d . .
H2A H 0.5616 0.6404 0.2832 0.029 Uiso 1 1 calc R U
C3 C 0.64228(17) 0.4128(4) 0.19654(15) 0.0254(5) Uani 1 1 d . .
C4 C 0.73785(18) 0.2486(4) 0.10570(16) 0.0313(6) Uani 1 1 d . .
C5 C 0.7861(2) 0.4113(5) 0.08599(19) 0.0414(7) Uani 1 1 d . .
H5A H 0.7782 0.5340 0.1109 0.050 Uiso 1 1 calc R U
C6 C 0.8463(2) 0.3933(6) 0.0295(2) 0.0461(8) Uani 1 1 d . .
H6A H 0.8804 0.5030 0.0160 0.055 Uiso 1 1 calc R U
C7 C 0.85564(19) 0.2142(6) -0.00658(16) 0.0436(8) Uani 1 1 d . .
C8 C 0.8091(2) 0.0527(6) 0.01252(18) 0.0450(8) Uani 1 1 d . .
H8A H 0.8172 -0.0691 -0.0130 0.054 Uiso 1 1 calc R U
C9 C 0.7503(2) 0.0685(5) 0.06936(18) 0.0384(7) Uani 1 1 d . .
H9A H 0.7184 -0.0432 0.0838 0.046 Uiso 1 1 calc R U
C10 C 0.43903(18) 0.4645(4) 0.28302(17) 0.0302(6) Uani 1 1 d . .
C11 C 0.41967(19) 0.2705(4) 0.3213(2) 0.0379(7) Uani 1 1 d . .
H11A H 0.4492 0.2718 0.3874 0.057 Uiso 1 1 calc R U
H11B H 0.4508 0.1665 0.2960 0.057 Uiso 1 1 calc R U
H11C H 0.3465 0.2480 0.3050 0.057 Uiso 1 1 calc R U
C12 C 0.3885(2) 0.6275(5) 0.3199(2) 0.0442(7) Uani 1 1 d . .
H12A H 0.4057 0.7528 0.2987 0.066 Uiso 1 1 calc R U
H12B H 0.4126 0.6246 0.3863 0.066 Uiso 1 1 calc R U
H12C H 0.3149 0.6098 0.2984 0.066 Uiso 1 1 calc R U
C13 C 0.3929(2) 0.4611(6) 0.1798(2) 0.0512(9) Uani 1 1 d . .
H13A H 0.4084 0.5832 0.1546 0.077 Uiso 1 1 calc R U
H13B H 0.3193 0.4456 0.1637 0.077 Uiso 1 1 calc R U
H13C H 0.4215 0.3525 0.1551 0.077 Uiso 1 1 calc R U
C14 C 0.77440(17) 0.6552(4) 0.56328(16) 0.0284(6) Uani 1 1 d . .
C15 C 0.8181(2) 0.8137(5) 0.61558(18) 0.0368(6) Uani 1 1 d . .
H15A H 0.8122 0.9390 0.5890 0.044 Uiso 1 1 calc R U
C16 C 0.8708(2) 0.7893(6) 0.70726(19) 0.0441(8) Uani 1 1 d . .
H16A H 0.9002 0.8984 0.7431 0.053 Uiso 1 1 calc R U
C17 C 0.8802(2) 0.6087(6) 0.7460(2) 0.0467(8) Uani 1 1 d . .
H17A H 0.9177 0.5924 0.8081 0.056 Uiso 1 1 calc R U
C18 C 0.8354(2) 0.4509(5) 0.69474(19) 0.0428(7) Uani 1 1 d . .
H18A H 0.8408 0.3263 0.7219 0.051 Uiso 1 1 calc R U
C19 C 0.7825(2) 0.4734(4) 0.60335(18) 0.0352(6) Uani 1 1 d . .
H19A H 0.7517 0.3642 0.5682 0.042 Uiso 1 1 calc R U
C20 C 0.79203(17) 0.6835(4) 0.37975(16) 0.0276(5) Uani 1 1 d . .
C21 C 0.85036(17) 0.5180(4) 0.38050(17) 0.0286(5) Uani 1 1 d . .
C22 C 0.91666(19) 0.5128(5) 0.32921(18) 0.0368(6) Uani 1 1 d . .
H22A H 0.9547 0.3988 0.3282 0.044 Uiso 1 1 calc R U
C23 C 0.9270(2) 0.6750(5) 0.27951(18) 0.0425(7) Uani 1 1 d . .
H23A H 0.9725 0.6716 0.2448 0.051 Uiso 1 1 calc R U
C24 C 0.8720(2) 0.8400(5) 0.28034(19) 0.0426(7) Uani 1 1 d . .
H24A H 0.8802 0.9510 0.2471 0.051 Uiso 1 1 calc R U
C25 C 0.80452(19) 0.8440(5) 0.32984(18) 0.0358(6) Uani 1 1 d . .
H25A H 0.7661 0.9580 0.3297 0.043 Uiso 1 1 calc R U
C26 C 0.9206(2) 0.2389(4) 0.4681(2) 0.0411(7) Uani 1 1 d . .
H26A H 0.9039 0.1459 0.5090 0.062 Uiso 1 1 calc R U
H26B H 0.9803 0.3143 0.5018 0.062 Uiso 1 1 calc R U
H26C H 0.9352 0.1688 0.4187 0.062 Uiso 1 1 calc R U
B1 B 0.6383(3) 0.9487(5) 0.4276(2) 0.0369(7) Uani 1 1 d . .
O1S O 0.55632(17) 0.9272(3) 0.15568(13) 0.0422(5) Uani 1 1 d . .
C1S C 0.4798(3) 0.9373(6) 0.0710(2) 0.0624(10) Uani 1 1 d . .
H1S1 H 0.4460 1.0636 0.0649 0.094 Uiso 1 1 calc R U
H1S2 H 0.4302 0.8339 0.0670 0.094 Uiso 1 1 calc R U
H1S3 H 0.5102 0.9214 0.0223 0.094 Uiso 1 1 calc R U
H1N H 0.609(2) 0.255(5) 0.2844(19) 0.025(7) Uiso 1 1 d . .
H2N H 0.655(2) 0.137(5) 0.1727(18) 0.019(7) Uiso 1 1 d . .
H1B3 H 0.599(3) 0.971(6) 0.354(2) 0.049(9) Uiso 1 1 d . .
H1B2 H 0.689(2) 1.065(6) 0.446(2) 0.047(9) Uiso 1 1 d . .
H1B1 H 0.583(3) 0.929(6) 0.469(2) 0.058(10) Uiso 1 1 d . .
H1S H 0.578(3) 0.814(7) 0.160(2) 0.047(10) Uiso 1 1 d . .

loop_
_atom_site_aniso_label
_atom_site_aniso_U_11
_atom_site_aniso_U_22
_atom_site_aniso_U_33
_atom_site_aniso_U_23
_atom_site_aniso_U_13
_atom_site_aniso_U_12
P1 0.0244(3) 0.0219(3) 0.0307(3) -0.0020(2) 0.0094(2) 0.0012(2)
O1 0.0379(10) 0.0315(12) 0.0344(9) 0.0014(8) 0.0209(8) 0.0024(8)
O2 0.0321(9) 0.0321(11) 0.0485(10) 0.0089(8) 0.0203(8) 0.0083(8)
O3 0.0657(16) 0.143(3) 0.0440(13) -0.0333(17) 0.0290(12) 0.0122(18)
O4 0.0576(15) 0.133(3) 0.0615(15) -0.0050(17) 0.0414(13) -0.0048(18)
N1 0.0288(10) 0.0225(13) 0.0317(11) 0.0002(9) 0.0167(8) 0.0022(9)
N2 0.0351(12) 0.0327(16) 0.0340(11) -0.0056(9) 0.0209(9) 0.0024(10)
N3 0.0377(13) 0.113(3) 0.0261(12) -0.0079(17) 0.0116(10) 0.0138(19)
C1 0.0244(11) 0.0266(14) 0.0273(12) -0.0023(10) 0.0114(9) -0.0003(10)
C2 0.0233(11) 0.0247(14) 0.0274(12) -0.0030(9) 0.0123(9) 0.0017(9)
C3 0.0220(11) 0.0306(15) 0.0251(11) -0.0047(11) 0.0096(9) -0.0003(10)
C4 0.0268(11) 0.0432(19) 0.0245(12) -0.0046(11) 0.0088(9) 0.0069(11)
C5 0.0351(14) 0.055(2) 0.0401(15) -0.0075(14) 0.0197(12) -0.0020(13)
C6 0.0362(15) 0.070(2) 0.0382(15) -0.0019(15) 0.0201(12) -0.0034(15)
C7 0.0288(12) 0.081(2) 0.0221(12) -0.0048(16) 0.0102(10) 0.0081(16)
C8 0.0390(15) 0.067(2) 0.0270(13) -0.0152(14) 0.0066(11) 0.0171(15)
C9 0.0378(15) 0.0480(19) 0.0298(13) -0.0080(13) 0.0113(11) 0.0084(13)
C10 0.0206(11) 0.0364(16) 0.0339(13) 0.0008(11) 0.0088(10) 0.0013(10)
C11 0.0231(12) 0.0390(17) 0.0533(16) 0.0019(13) 0.0144(11) -0.0018(11)
C12 0.0288(13) 0.0445(19) 0.0641(19) 0.0044(15) 0.0213(13) 0.0106(12)
C13 0.0316(14) 0.078(3) 0.0381(15) 0.0035(16) 0.0020(12) -0.0041(15)
C14 0.0222(11) 0.0356(17) 0.0301(12) -0.0057(10) 0.0122(9) -0.0002(9)
C15 0.0359(13) 0.0408(17) 0.0400(14) -0.0057(13) 0.0209(11) -0.0098(12)
C16 0.0342(14) 0.070(2) 0.0318(14) -0.0186(15) 0.0164(11) -0.0204(14)
C17 0.0297(13) 0.081(3) 0.0285(14) 0.0000(15) 0.0083(11) -0.0028(14)
C18 0.0365(15) 0.055(2) 0.0364(15) 0.0082(14) 0.0111(12) 0.0077(13)
C19 0.0347(13) 0.0390(17) 0.0323(13) 0.0001(12) 0.0108(11) 0.0050(12)
C20 0.0220(10) 0.0297(15) 0.0293(11) 0.0012(11) 0.0054(8) -0.0023(10)
C21 0.0238(11) 0.0300(15) 0.0329(13) 0.0013(11) 0.0105(10) -0.0011(10)
C22 0.0268(12) 0.0458(18) 0.0413(15) -0.0021(13) 0.0157(11) 0.0016(12)
C23 0.0292(13) 0.064(2) 0.0369(14) 0.0025(14) 0.0145(10) -0.0090(14)
C24 0.0372(14) 0.053(2) 0.0355(14) 0.0127(14) 0.0085(11) -0.0097(14)
C25 0.0310(12) 0.0361(17) 0.0372(14) 0.0083(12) 0.0060(10) -0.0013(11)
C26 0.0314(13) 0.0324(18) 0.0555(17) 0.0041(13) 0.0076(11) 0.0036(11)
B1 0.0379(17) 0.0255(19) 0.0449(18) 0.0010(13) 0.0093(14) 0.0044(13)
O1S 0.0558(13) 0.0289(13) 0.0398(11) 0.0009(9) 0.0120(9) 0.0015(10)
C1S 0.066(2) 0.049(2) 0.058(2) 0.0004(17) -0.0017(17) -0.0014(17)

loop_
_atom_type_symbol
_atom_type_description
_atom_type_scat_dispersion_real
_atom_type_scat_dispersion_imag
_atom_type_scat_source
C C 0.0181 0.0091 'International Tables Vol C Tables 4.2.6.8 and 6.1.1.4'
H H 0.0000 0.0000 'International Tables Vol C Tables 4.2.6.8 and 6.1.1.4'
B B 0.0090 0.0039 'International Tables Vol C Tables 4.2.6.8 and 6.1.1.4'
N N 0.0311 0.0180 'International Tables Vol C Tables 4.2.6.8 and 6.1.1.4'
O O 0.0492 0.0322 'International Tables Vol C Tables 4.2.6.8 and 6.1.1.4'
P P 0.2955 0.4335 'International Tables Vol C Tables 4.2.6.8 and 6.1.1.4'

loop_
_geom_angle_atom_site_label_1
_geom_angle_atom_site_label_2
_geom_angle_atom_site_label_3
_geom_angle
C20 P1 C1 109.34(12)
C20 P1 C14 107.88(11)
C1 P1 C14 106.37(12)
C20 P1 B1 110.87(15)
C1 P1 B1 110.09(14)
C14 P1 B1 112.14(13)
C21 O2 C26 117.9(2)
C3 N1 C2 124.6(2)
C3 N1 H1N 119.3(19)
C2 N1 H1N 116.2(19)
C3 N2 C4 126.9(2)
C3 N2 H2N 117.6(19)
C4 N2 H2N 114.2(19)
O4 N3 O3 123.8(3)
O4 N3 C7 118.8(4)
O3 N3 C7 117.4(4)
C2 C1 P1 112.96(17)
C2 C1 H1A 109.0
P1 C1 H1A 109.0
C2 C1 H1B 109.0
P1 C1 H1B 109.0
H1A C1 H1B 107.8
N1 C2 C1 108.06(19)
N1 C2 C10 111.4(2)
C1 C2 C10 113.53(18)
N1 C2 H2A 107.9
C1 C2 H2A 107.9
C10 C2 H2A 107.9
O1 C3 N1 124.5(2)
O1 C3 N2 123.1(2)
N1 C3 N2 112.4(2)
C5 C4 C9 120.0(2)
C5 C4 N2 123.5(3)
C9 C4 N2 116.4(3)
C4 C5 C6 119.5(3)
C4 C5 H5A 120.3
C6 C5 H5A 120.3
C7 C6 C5 119.1(3)
C7 C6 H6A 120.4
C5 C6 H6A 120.4
C8 C7 C6 122.1(2)
C8 C7 N3 119.0(3)
C6 C7 N3 118.9(3)
C7 C8 C9 119.2(3)
C7 C8 H8A 120.4
C9 C8 H8A 120.4
C8 C9 C4 120.1(3)
C8 C9 H9A 120.0
C4 C9 H9A 120.0
C11 C10 C12 110.1(2)
C11 C10 C13 109.2(2)
C12 C10 C13 108.2(2)
C11 C10 C2 111.8(2)
C12 C10 C2 108.9(2)
C13 C10 C2 108.6(2)
C10 C11 H11A 109.5
C10 C11 H11B 109.5
H11A C11 H11B 109.5
C10 C11 H11C 109.5
H11A C11 H11C 109.5
H11B C11 H11C 109.5
C10 C12 H12A 109.5
C10 C12 H12B 109.5
H12A C12 H12B 109.5
C10 C12 H12C 109.5
H12A C12 H12C 109.5
H12B C12 H12C 109.5
C10 C13 H13A 109.5
C10 C13 H13B 109.5
H13A C13 H13B 109.5
C10 C13 H13C 109.5
H13A C13 H13C 109.5
H13B C13 H13C 109.5
C15 C14 C19 119.3(2)
C15 C14 P1 117.1(2)
C19 C14 P1 123.50(19)
C14 C15 C16 120.0(3)
C14 C15 H15A 120.0
C16 C15 H15A 120.0
C17 C16 C15 120.4(3)
C17 C16 H16A 119.8
C15 C16 H16A 119.8
C16 C17 C18 120.0(3)
C16 C17 H17A 120.0
C18 C17 H17A 120.0
C17 C18 C19 120.2(3)
C17 C18 H18A 119.9
C19 C18 H18A 119.9
C14 C19 C18 120.2(3)
C14 C19 H19A 119.9
C18 C19 H19A 119.9
C25 C20 C21 118.8(2)
C25 C20 P1 118.6(2)
C21 C20 P1 122.6(2)
O2 C21 C22 123.1(2)
O2 C21 C20 116.8(2)
C22 C21 C20 120.1(2)
C23 C22 C21 119.8(3)
C23 C22 H22A 120.1
C21 C22 H22A 120.1
C24 C23 C22 120.4(2)
C24 C23 H23A 119.8
C22 C23 H23A 119.8
C23 C24 C25 119.8(3)
C23 C24 H24A 120.1
C25 C24 H24A 120.1
C24 C25 C20 121.1(3)
C24 C25 H25A 119.5
C20 C25 H25A 119.5
O2 C26 H26A 109.5
O2 C26 H26B 109.5
H26A C26 H26B 109.5
O2 C26 H26C 109.5
H26A C26 H26C 109.5
H26B C26 H26C 109.5
P1 B1 H1B3 108.8(19)
P1 B1 H1B2 113.1(19)
H1B3 B1 H1B2 105(3)
P1 B1 H1B1 101(2)
H1B3 B1 H1B1 113(2)
H1B2 B1 H1B1 116(3)
C1S O1S H1S 106(2)
O1S C1S H1S1 109.5
O1S C1S H1S2 109.5
H1S1 C1S H1S2 109.5
O1S C1S H1S3 109.5
H1S1 C1S H1S3 109.5
H1S2 C1S H1S3 109.5

loop_
_geom_bond_atom_site_label_1
_geom_bond_atom_site_label_2
_geom_bond_distance
P1 C20 1.816(2)
P1 C1 1.819(3)
P1 C14 1.825(2)
P1 B1 1.915(3)
O1 C3 1.227(3)
O2 C21 1.362(3)
O2 C26 1.420(3)
O3 N3 1.223(5)
O4 N3 1.218(5)
N1 C3 1.349(3)
N1 C2 1.462(3)
N1 H1N 0.85(3)
N2 C3 1.386(3)
N2 C4 1.397(3)
N2 H2N 0.88(3)
N3 C7 1.471(3)
C1 C2 1.547(3)
C1 H1A 0.9900
C1 H1B 0.9900
C2 C10 1.553(3)
C2 H2A 1.0000
C4 C5 1.389(4)
C4 C9 1.397(4)
C5 C6 1.393(4)
C5 H5A 0.9500
C6 C7 1.378(5)
C6 H6A 0.9500
C7 C8 1.365(5)
C8 C9 1.381(4)
C8 H8A 0.9500
C9 H9A 0.9500
C10 C11 1.521(4)
C10 C12 1.527(4)
C10 C13 1.531(4)
C11 H11A 0.9800
C11 H11B 0.9800
C11 H11C 0.9800
C12 H12A 0.9800
C12 H12B 0.9800
C12 H12C 0.9800
C13 H13A 0.9800
C13 H13B 0.9800
C13 H13C 0.9800
C14 C15 1.384(4)
C14 C19 1.388(4)
C15 C16 1.394(4)
C15 H15A 0.9500
C16 C17 1.371(5)
C16 H16A 0.9500
C17 C18 1.377(5)
C17 H17A 0.9500
C18 C19 1.389(4)
C18 H18A 0.9500
C19 H19A 0.9500
C20 C25 1.392(4)
C20 C21 1.397(4)
C21 C22 1.393(3)
C22 C23 1.392(5)
C22 H22A 0.9500
C23 C24 1.373(5)
C23 H23A 0.9500
C24 C25 1.385(4)
C24 H24A 0.9500
C25 H25A 0.9500
C26 H26A 0.9800
C26 H26B 0.9800
C26 H26C 0.9800
B1 H1B3 1.12(3)
B1 H1B2 1.05(4)
B1 H1B1 1.16(4)
O1S C1S 1.412(4)
O1S H1S 0.84(5)
C1S H1S1 0.9800
C1S H1S2 0.9800
C1S H1S3 0.9800

loop_
_geom_hbond_atom_site_label_D
_geom_hbond_atom_site_label_H
_geom_hbond_atom_site_label_A
_geom_hbond_distance_DH
_geom_hbond_distance_HA
_geom_hbond_distance_DA
_geom_hbond_angle_DHA
_geom_hbond_site_symmetry_A
N2 H2N O1S 0.88(3) 1.96(3) 2.791(3) 158(3) 1_545
O1S H1S O1 0.84(5) 1.86(5) 2.692(3) 171(4) .

loop_
_geom_torsion_atom_site_label_1
_geom_torsion_atom_site_label_2
_geom_torsion_atom_site_label_3
_geom_torsion_atom_site_label_4
_geom_torsion
C20 P1 C1 C2 -55.39(19)
C14 P1 C1 C2 -171.63(16)
B1 P1 C1 C2 66.7(2)
C3 N1 C2 C1 -124.1(2)
C3 N1 C2 C10 110.5(3)
P1 C1 C2 N1 96.0(2)
P1 C1 C2 C10 -139.89(19)
C2 N1 C3 O1 4.4(4)
C2 N1 C3 N2 -175.8(2)
C4 N2 C3 O1 10.7(4)
C4 N2 C3 N1 -169.1(2)
C3 N2 C4 C5 15.3(4)
C3 N2 C4 C9 -167.9(2)
C9 C4 C5 C6 0.4(4)
N2 C4 C5 C6 177.0(2)
C4 C5 C6 C7 0.8(4)
C5 C6 C7 C8 -1.1(4)
C5 C6 C7 N3 178.7(2)
O4 N3 C7 C8 -167.8(3)
O3 N3 C7 C8 12.3(4)
O4 N3 C7 C6 12.4(4)
O3 N3 C7 C6 -167.5(3)
C6 C7 C8 C9 0.3(4)
N3 C7 C8 C9 -179.5(2)
C7 C8 C9 C4 0.8(4)
C5 C4 C9 C8 -1.2(4)
N2 C4 C9 C8 -178.1(2)
N1 C2 C10 C11 64.9(3)
C1 C2 C10 C11 -57.4(3)
N1 C2 C10 C12 -173.3(2)
C1 C2 C10 C12 64.4(3)
N1 C2 C10 C13 -55.6(3)
C1 C2 C10 C13 -177.9(3)
C20 P1 C14 C15 89.3(2)
C1 P1 C14 C15 -153.43(19)
B1 P1 C14 C15 -33.0(2)
C20 P1 C14 C19 -93.3(2)
C1 P1 C14 C19 24.0(2)
B1 P1 C14 C19 144.4(2)
C19 C14 C15 C16 0.9(4)
P1 C14 C15 C16 178.4(2)
C14 C15 C16 C17 0.5(4)
C15 C16 C17 C18 -1.6(4)
C16 C17 C18 C19 1.4(4)
C15 C14 C19 C18 -1.1(4)
P1 C14 C19 C18 -178.41(19)
C17 C18 C19 C14 0.0(4)
C1 P1 C20 C25 123.6(2)
C14 P1 C20 C25 -121.1(2)
B1 P1 C20 C25 2.0(2)
C1 P1 C20 C21 -58.8(2)
C14 P1 C20 C21 56.5(2)
B1 P1 C20 C21 179.6(2)
C26 O2 C21 C22 29.4(4)
C26 O2 C21 C20 -151.7(2)
C25 C20 C21 O2 178.6(2)
P1 C20 C21 O2 0.9(3)
C25 C20 C21 C22 -2.4(4)
P1 C20 C21 C22 179.94(19)
O2 C21 C22 C23 -179.0(2)
C20 C21 C22 C23 2.0(4)
C21 C22 C23 C24 -0.3(4)
C22 C23 C24 C25 -1.0(4)
C23 C24 C25 C20 0.6(4)
C21 C20 C25 C24 1.1(4)
P1 C20 C25 C24 178.8(2)
